data_1531762
loop_
_publ_author_name
'Miyazaki, Y.'
'Ono, Y.'
'Oku, T.'
'Kikuchi, M.'
'Onoda, M.'
'Kajitani, T.'
'Ishii, Y.'
'Morii, Y.'

_publ_section_title
;
 Modulated structure of the thermoelectric compound (Ca2 Co O3)0.62 Co O2
;
_journal_name_full 'Journal of the Physical Society of Japan'
_journal_page_first 491
_journal_page_last 497
_journal_volume 71
_journal_year 2002
_chemical_formula_sum 'Co O2'
_space_group_IT_number 8
_symmetry_space_group_name_Hall 'C -2y'
_symmetry_space_group_name_H-M 'C 1 m 1'
_cell_angle_alpha 90
_cell_angle_beta 98.14
_cell_angle_gamma 90
_cell_formula_units_Z 2
_cell_length_a 4.8339
_cell_length_b 2.8238
_cell_length_c 10.8436
_cell_volume 146.524
_citation_journal_id_ASTM JUPSAU
_cod_data_source_file Miyazaki_JUPSAU_2002_718.cif
_cod_data_source_block Co1O2
_cod_original_cell_volume 146.5235
_cod_original_formula_sum 'Co1 O2'
_cod_database_code 1531762

loop_
_symmetry_equiv_pos_as_xyz
x,y,z
x,-y,z
x+1/2,y+1/2,z
x+1/2,-y+1/2,z

loop_
_atom_site_label
_atom_site_type_symbol
_atom_site_fract_x
_atom_site_fract_y
_atom_site_fract_z
_atom_site_occupancy
_atom_site_U_iso_or_equiv
Co1 Co+4 0 0 0 1 0.0
O2 O-2 0.636 0 0.896 1 0.0
O1 O-2 0.363 0 0.084 1 0.0
